data_7028317
loop_
_publ_author_name
'Hou, Wentao'
'Guo, Jiuyu'
'Xu, Xiao'
'Wang, Zuoxiang'
'Zhang, Deng'
'Wan, Hongxiang'
'Song, You'
'Zhu, Dunru'
'Xu, Yan'

_publ_section_title
;
 Syntheses, structures and properties of two 2-D layered hybrid
 organic-inorganic materials based on different V4O12 building units.
;
_journal_issue 2
_journal_name_full 'Dalton transactions (Cambridge, England : 2003)'
_journal_page_first 865
_journal_page_last 871
_journal_paper_doi 10.1039/c3dt52195h
_journal_volume 43
_journal_year 2014
_chemical_formula_sum 'C30 H42 Cu2 N16 O15 V4'
_chemical_formula_weight 1197.64
_chemical_name_systematic
; 
 ? 
;
_space_group_IT_number 14
_symmetry_cell_setting monoclinic
_symmetry_space_group_name_Hall '-P 2yn'
_symmetry_space_group_name_H-M 'P 1 21/n 1'
_atom_sites_solution_hydrogens geom
_atom_sites_solution_primary direct
_atom_sites_solution_secondary difmap
_audit_creation_method SHELXL-97
_cell_angle_alpha 90.00
_cell_angle_beta 98.3580(10)
_cell_angle_gamma 90.00
_cell_formula_units_Z 2
_cell_length_a 13.2988(12)
_cell_length_b 11.2133(10)
_cell_length_c 15.1344(14)
_cell_measurement_reflns_used 5914
_cell_measurement_temperature 296(2)
_cell_measurement_theta_max 25.856
_cell_measurement_theta_min 2.204
_cell_volume 2232.9(4)
_computing_cell_refinement 'SAINT (Bruker, 2005)'
_computing_data_collection 'APEX2 (Bruker, 2005)'
_computing_data_reduction SAINT
_computing_molecular_graphics SHELXTL
_computing_publication_material SHELXTL
_computing_structure_refinement 'SHELXL-97 (Sheldrick, 1997)'
_computing_structure_solution 'SHELXS-97 (Sheldrick, 1990)'
_diffrn_ambient_temperature 296(2)
_diffrn_measured_fraction_theta_full 0.979
_diffrn_measured_fraction_theta_max 0.979
_diffrn_measurement_device_type 'Bruker Apex2 CCD'
_diffrn_measurement_method '\w scans'
_diffrn_radiation_monochromator graphite
_diffrn_radiation_source 'fine-focus sealed tube'
_diffrn_radiation_type MoK\a
_diffrn_radiation_wavelength 0.71073
_diffrn_reflns_av_R_equivalents 0.0249
_diffrn_reflns_av_unetI/netI 0.0246
_diffrn_reflns_limit_h_max 15
_diffrn_reflns_limit_h_min -16
_diffrn_reflns_limit_k_max 13
_diffrn_reflns_limit_k_min -13
_diffrn_reflns_limit_l_max 18
_diffrn_reflns_limit_l_min -18
_diffrn_reflns_number 16040
_diffrn_reflns_theta_full 25.93
_diffrn_reflns_theta_max 25.93
_diffrn_reflns_theta_min 1.91
_exptl_absorpt_coefficient_mu 1.821
_exptl_absorpt_correction_T_max 0.8111
_exptl_absorpt_correction_T_min 0.7718
_exptl_absorpt_correction_type multi-scan
_exptl_absorpt_process_details '(SADABS; Sheldrick, 2003)'
_exptl_crystal_colour blue
_exptl_crystal_density_diffrn 1.781
_exptl_crystal_density_method 'not measured'
_exptl_crystal_description irregular
_exptl_crystal_F_000 1208
_exptl_crystal_size_max 0.15
_exptl_crystal_size_mid 0.13
_exptl_crystal_size_min 0.12
_refine_diff_density_max 1.019
_refine_diff_density_min -0.682
_refine_diff_density_rms 0.089
_refine_ls_extinction_method none
_refine_ls_goodness_of_fit_ref 1.090
_refine_ls_hydrogen_treatment mixed
_refine_ls_matrix_type full
_refine_ls_number_parameters 325
_refine_ls_number_reflns 4269
_refine_ls_number_restraints 35
_refine_ls_restrained_S_all 1.114
_refine_ls_R_factor_all 0.0437
_refine_ls_R_factor_gt 0.0361
_refine_ls_shift/su_max 0.005
_refine_ls_shift/su_mean 0.000
_refine_ls_structure_factor_coef Fsqd
_refine_ls_weighting_details 'calc w=1/[\s^2^(Fo^2^)+(0.0608P)^2^+2.6962P] where P=(Fo^2^+2Fc^2^)/3'
_refine_ls_weighting_scheme calc
_refine_ls_wR_factor_gt 0.1087
_refine_ls_wR_factor_ref 0.1130
_reflns_number_gt 3626
_reflns_number_total 4269
_reflns_threshold_expression >2sigma(I)
_cod_data_source_file c3dt52195h.txt
_cod_data_source_block hwt-8
_cod_original_sg_symbol_H-M P21/n
_cod_database_code 7028317

loop_
_symmetry_equiv_pos_as_xyz
'x, y, z'
'-x+1/2, y+1/2, -z+1/2'
'-x, -y, -z'
'x-1/2, -y-1/2, z-1/2'

loop_
_atom_site_label
_atom_site_type_symbol
_atom_site_fract_x
_atom_site_fract_y
_atom_site_fract_z
_atom_site_U_iso_or_equiv
_atom_site_adp_type
_atom_site_occupancy
_atom_site_symmetry_multiplicity
_atom_site_calc_flag
_atom_site_refinement_flags
_atom_site_disorder_assembly
_atom_site_disorder_group
Cu1 Cu 0.5000 0.0000 0.0000 0.02298(16) Uani 1 2 d S . .
Cu2 Cu 0.0000 -0.5000 0.0000 0.02741(16) Uani 1 2 d S . .
V1 V 0.61456(4) -0.32559(5) 0.03947(4) 0.02561(16) Uani 1 1 d . . .
V2 V 0.43610(4) -0.47274(5) 0.11422(4) 0.02548(16) Uani 1 1 d . . .
O1 O 0.4048(2) -0.4583(3) 0.21451(18) 0.0483(7) Uani 1 1 d . . .
O2 O 0.36358(19) -0.3853(2) 0.04553(19) 0.0407(6) Uani 1 1 d . . .
O3 O 0.5820(2) -0.3755(2) -0.07548(16) 0.0355(6) Uani 1 1 d . . .
O4 O 0.7378(2) -0.3148(3) 0.0667(2) 0.0473(7) Uani 1 1 d . . .
O5 O 0.56447(19) -0.1928(2) 0.04645(16) 0.0336(6) Uani 1 1 d . . .
O6 O 0.56693(18) -0.4282(2) 0.11597(16) 0.0349(6) Uani 1 1 d . . .
N1 N 0.6056(2) 0.0778(3) 0.08887(19) 0.0298(6) Uani 1 1 d . . .
N2 N 0.6955(2) 0.2120(3) 0.1704(2) 0.0393(7) Uani 1 1 d . . .
N3 N 0.8183(2) 0.3698(3) 0.1842(2) 0.0363(7) Uani 1 1 d . . .
N4 N 0.9253(2) 0.4399(3) 0.09936(18) 0.0313(7) Uani 1 1 d . . .
N5 N 0.0545(2) -0.3651(3) 0.08258(19) 0.0295(6) Uani 1 1 d . . .
N6 N 0.1582(2) -0.2478(3) 0.16816(18) 0.0281(6) Uani 1 1 d . . .
N7 N 0.2974(2) -0.1051(2) 0.16888(18) 0.0263(6) Uani 1 1 d . . .
N8 N 0.3994(2) -0.0153(2) 0.08863(19) 0.0267(6) Uani 1 1 d . . .
C1 C 0.7011(3) 0.0306(4) 0.1176(3) 0.0532(12) Uani 1 1 d . . .
H1A H 0.7238 -0.0441 0.1026 0.064 Uiso 1 1 calc R . .
C2 C 0.7559(4) 0.1115(4) 0.1712(4) 0.0632(14) Uani 1 1 d . . .
H2A H 0.8210 0.1014 0.2022 0.076 Uiso 1 1 calc R . .
C3 C 0.6079(3) 0.1873(3) 0.1189(2) 0.0357(8) Uani 1 1 d . . .
H3A H 0.5549 0.2414 0.1059 0.043 Uiso 1 1 calc R . .
C4 C 0.7248(3) 0.3274(4) 0.2116(3) 0.0436(10) Uani 1 1 d . . .
H4A H 0.6711 0.3850 0.1944 0.052 Uiso 1 1 calc R . .
H4B H 0.7338 0.3194 0.2761 0.052 Uiso 1 1 calc R . .
C5 C 0.9108(3) 0.3741(4) 0.2364(3) 0.0494(11) Uani 1 1 d . . .
H5A H 0.9261 0.3520 0.2961 0.059 Uiso 1 1 calc R . .
C6 C 0.9754(3) 0.4173(5) 0.1833(3) 0.0505(11) Uani 1 1 d . . .
H6A H 1.0444 0.4300 0.2012 0.061 Uiso 1 1 calc R . .
C7 C 0.8306(3) 0.4124(3) 0.1034(2) 0.0338(8) Uani 1 1 d . . .
H7A H 0.7781 0.4212 0.0561 0.041 Uiso 1 1 calc R . .
C8 C -0.0018(3) -0.2867(4) 0.1248(3) 0.0437(10) Uani 1 1 d . . .
H8A H -0.0724 -0.2835 0.1174 0.052 Uiso 1 1 calc R . .
C9 C 0.0616(3) -0.2146(4) 0.1790(3) 0.0437(10) Uani 1 1 d . . .
H9A H 0.0432 -0.1547 0.2160 0.052 Uiso 1 1 calc R . .
C10 C 0.1498(3) -0.3392(3) 0.1107(2) 0.0305(8) Uani 1 1 d . . .
H10A H 0.2048 -0.3793 0.0929 0.037 Uiso 1 1 calc R . .
C11 C 0.2529(3) -0.2013(3) 0.2162(2) 0.0331(8) Uani 1 1 d . . .
H11A H 0.3017 -0.2659 0.2267 0.040 Uiso 1 1 calc R . .
H11B H 0.2405 -0.1718 0.2739 0.040 Uiso 1 1 calc R . .
C12 C 0.3677(2) -0.1186(3) 0.1142(2) 0.0279(7) Uani 1 1 d . . .
H12A H 0.3910 -0.1919 0.0968 0.033 Uiso 1 1 calc R . .
C13 C 0.3468(3) 0.0697(3) 0.1298(3) 0.0388(9) Uani 1 1 d . . .
H13A H 0.3539 0.1518 0.1244 0.047 Uiso 1 1 calc R . .
C14 C 0.2836(3) 0.0147(3) 0.1789(3) 0.0396(9) Uani 1 1 d . . .
H14A H 0.2393 0.0511 0.2129 0.047 Uiso 1 1 calc R . .
O7 O 0.9504(6) -0.1557(7) -0.1185(5) 0.0780(19) Uani 0.50 1 d PDU A 1
C16 C 1.0759(11) -0.0288(13) -0.0253(9) 0.104(2) Uani 0.50 1 d PDU . 1
C15 C 0.9720(11) -0.0702(11) -0.0496(8) 0.104(2) Uani 0.50 1 d PDU . 1
O1W O -0.1449(3) -0.3711(3) -0.0671(2) 0.0555(8) Uani 1 1 d D . .
H1WA H -0.190(3) -0.367(5) -0.033(3) 0.083 Uiso 1 1 d D . .
H1WB H -0.134(5) -0.301(3) -0.081(4) 0.083 Uiso 1 1 d D . .

loop_
_atom_site_aniso_label
_atom_site_aniso_U_11
_atom_site_aniso_U_22
_atom_site_aniso_U_33
_atom_site_aniso_U_23
_atom_site_aniso_U_13
_atom_site_aniso_U_12
Cu1 0.0210(3) 0.0237(3) 0.0250(3) -0.0035(2) 0.0059(2) -0.0050(2)
Cu2 0.0269(3) 0.0320(3) 0.0234(3) -0.0039(2) 0.0040(2) -0.0100(2)
V1 0.0239(3) 0.0222(3) 0.0319(3) -0.0007(2) 0.0077(2) -0.0006(2)
V2 0.0287(3) 0.0217(3) 0.0281(3) -0.0017(2) 0.0114(2) -0.0005(2)
O1 0.068(2) 0.0430(16) 0.0403(16) -0.0062(13) 0.0308(14) -0.0060(14)
O2 0.0339(14) 0.0315(14) 0.0546(17) 0.0004(12) -0.0005(12) 0.0021(11)
O3 0.0489(16) 0.0235(12) 0.0360(14) -0.0023(10) 0.0124(11) -0.0025(11)
O4 0.0268(14) 0.0562(18) 0.0596(18) 0.0036(14) 0.0085(13) -0.0017(12)
O5 0.0392(14) 0.0240(12) 0.0388(14) -0.0039(10) 0.0094(11) 0.0007(10)
O6 0.0284(13) 0.0364(14) 0.0400(14) 0.0087(11) 0.0053(11) -0.0018(11)
N1 0.0277(15) 0.0304(15) 0.0306(15) 0.0002(12) 0.0016(12) -0.0069(12)
N2 0.0353(17) 0.0414(18) 0.0396(18) -0.0026(14) -0.0002(14) -0.0129(14)
N3 0.0340(17) 0.0445(18) 0.0305(16) -0.0034(14) 0.0051(13) -0.0128(14)
N4 0.0288(15) 0.0385(17) 0.0261(15) -0.0007(13) 0.0024(12) -0.0100(13)
N5 0.0267(15) 0.0321(15) 0.0302(15) -0.0049(12) 0.0062(12) -0.0082(12)
N6 0.0255(14) 0.0300(15) 0.0291(15) -0.0041(12) 0.0048(11) -0.0090(12)
N7 0.0267(14) 0.0270(14) 0.0258(14) -0.0030(11) 0.0059(11) -0.0075(11)
N8 0.0250(15) 0.0254(14) 0.0306(15) -0.0033(11) 0.0070(12) -0.0032(11)
C1 0.047(3) 0.039(2) 0.067(3) 0.001(2) -0.012(2) 0.0031(19)
C2 0.043(3) 0.050(3) 0.087(4) -0.003(3) -0.024(2) -0.003(2)
C3 0.0269(18) 0.042(2) 0.037(2) -0.0080(16) 0.0017(15) -0.0020(15)
C4 0.042(2) 0.049(2) 0.041(2) -0.0136(18) 0.0122(18) -0.0223(19)
C5 0.040(2) 0.075(3) 0.031(2) 0.009(2) -0.0010(17) -0.015(2)
C6 0.032(2) 0.082(3) 0.036(2) 0.009(2) -0.0020(17) -0.014(2)
C7 0.0334(19) 0.037(2) 0.0305(18) -0.0007(15) 0.0017(15) -0.0051(15)
C8 0.028(2) 0.047(2) 0.056(3) -0.0174(19) 0.0085(17) -0.0044(17)
C9 0.033(2) 0.045(2) 0.055(2) -0.0193(19) 0.0102(18) -0.0033(17)
C10 0.0269(18) 0.0359(19) 0.0296(18) -0.0068(15) 0.0068(14) -0.0056(14)
C11 0.0314(19) 0.038(2) 0.0285(18) 0.0014(15) -0.0001(15) -0.0161(15)
C12 0.0264(17) 0.0240(17) 0.0345(18) -0.0048(14) 0.0087(14) -0.0022(13)
C13 0.048(2) 0.0247(18) 0.048(2) -0.0053(16) 0.0234(18) -0.0012(16)
C14 0.041(2) 0.033(2) 0.050(2) -0.0083(17) 0.0243(19) -0.0028(16)
O7 0.102(4) 0.073(4) 0.055(4) 0.034(3) -0.001(3) -0.001(4)
C16 0.120(5) 0.101(4) 0.087(4) 0.025(4) 0.002(4) 0.000(4)
C15 0.121(5) 0.099(4) 0.087(4) 0.028(4) 0.000(4) -0.001(4)
O1W 0.0474(18) 0.069(2) 0.0513(19) -0.0032(17) 0.0115(14) 0.0073(17)

loop_
_atom_type_symbol
_atom_type_description
_atom_type_scat_dispersion_real
_atom_type_scat_dispersion_imag
_atom_type_scat_source
C C 0.0033 0.0016 'International Tables Vol C Tables 4.2.6.8 and 6.1.1.4'
H H 0.0000 0.0000 'International Tables Vol C Tables 4.2.6.8 and 6.1.1.4'
N N 0.0061 0.0033 'International Tables Vol C Tables 4.2.6.8 and 6.1.1.4'
O O 0.0106 0.0060 'International Tables Vol C Tables 4.2.6.8 and 6.1.1.4'
V V 0.3005 0.5294 'International Tables Vol C Tables 4.2.6.8 and 6.1.1.4'
Cu Cu 0.3201 1.2651 'International Tables Vol C Tables 4.2.6.8 and 6.1.1.4'

loop_
_geom_angle_atom_site_label_1
_geom_angle_atom_site_label_2
_geom_angle_atom_site_label_3
_geom_angle
_geom_angle_site_symmetry_1
_geom_angle_site_symmetry_3
N1 Cu1 N1 180.0(2) 3_655 .
N1 Cu1 N8 86.65(11) 3_655 .
N1 Cu1 N8 93.35(11) . .
N1 Cu1 N8 93.35(11) 3_655 3_655
N1 Cu1 N8 86.65(11) . 3_655
N8 Cu1 N8 180.00(13) . 3_655
N1 Cu1 O5 90.57(10) 3_655 3_655
N1 Cu1 O5 89.43(10) . 3_655
N8 Cu1 O5 91.60(10) . 3_655
N8 Cu1 O5 88.40(10) 3_655 3_655
N1 Cu1 O5 89.43(10) 3_655 .
N1 Cu1 O5 90.57(10) . .
N8 Cu1 O5 88.40(10) . .
N8 Cu1 O5 91.60(10) 3_655 .
O5 Cu1 O5 180.0 3_655 .
N5 Cu2 N5 180.00(11) 3_545 .
N5 Cu2 N4 92.25(11) 3_545 1_445
N5 Cu2 N4 87.75(11) . 1_445
N5 Cu2 N4 87.75(11) 3_545 3_655
N5 Cu2 N4 92.25(11) . 3_655
N4 Cu2 N4 180.00(15) 1_445 3_655
N5 Cu2 O1W 89.76(12) 3_545 .
N5 Cu2 O1W 90.24(12) . .
N4 Cu2 O1W 93.51(11) 1_445 .
N4 Cu2 O1W 86.49(11) 3_655 .
O4 V1 O5 108.53(14) . .
O4 V1 O6 108.49(13) . .
O5 V1 O6 110.63(12) . .
O4 V1 O3 110.73(14) . .
O5 V1 O3 107.36(12) . .
O6 V1 O3 111.07(11) . .
O2 V2 O1 108.85(15) . .
O2 V2 O3 108.65(13) . 3_645
O1 V2 O3 110.72(13) . 3_645
O2 V2 O6 108.72(12) . .
O1 V2 O6 109.46(14) . .
O3 V2 O6 110.39(12) 3_645 .
V2 O3 V1 127.07(14) 3_645 .
V1 O5 Cu1 158.79(14) . .
V2 O6 V1 126.29(14) . .
C3 N1 C1 106.0(3) . .
C3 N1 Cu1 128.5(3) . .
C1 N1 Cu1 124.5(3) . .
C3 N2 C2 107.0(3) . .
C3 N2 C4 126.1(4) . .
C2 N2 C4 126.8(3) . .
C7 N3 C5 107.2(3) . .
C7 N3 C4 126.9(3) . .
C5 N3 C4 125.9(3) . .
C7 N4 C6 104.8(3) . .
C7 N4 Cu2 133.7(2) . 1_665
C6 N4 Cu2 121.5(2) . 1_665
C10 N5 C8 106.0(3) . .
C10 N5 Cu2 127.4(2) . .
C8 N5 Cu2 126.5(2) . .
C10 N6 C9 107.2(3) . .
C10 N6 C11 125.6(3) . .
C9 N6 C11 127.0(3) . .
C12 N7 C14 107.2(3) . .
C12 N7 C11 125.8(3) . .
C14 N7 C11 126.7(3) . .
C12 N8 C13 105.7(3) . .
C12 N8 Cu1 122.7(2) . .
C13 N8 Cu1 131.5(2) . .
C2 C1 N1 108.7(4) . .
C2 C1 H1A 125.6 . .
N1 C1 H1A 125.6 . .
C1 C2 N2 106.2(4) . .
C1 C2 H2A 126.9 . .
N2 C2 H2A 126.9 . .
N1 C3 N2 111.9(3) . .
N1 C3 H3A 124.1 . .
N2 C3 H3A 124.1 . .
N3 C4 N2 110.8(3) . .
N3 C4 H4A 109.5 . .
N2 C4 H4A 109.5 . .
N3 C4 H4B 109.5 . .
N2 C4 H4B 109.5 . .
H4A C4 H4B 108.1 . .
C6 C5 N3 105.5(3) . .
C6 C5 H5A 127.3 . .
N3 C5 H5A 127.3 . .
C5 C6 N4 110.7(3) . .
C5 C6 H6A 124.7 . .
N4 C6 H6A 124.7 . .
N4 C7 N3 111.8(3) . .
N4 C7 H7A 124.1 . .
N3 C7 H7A 124.1 . .
C9 C8 N5 109.3(3) . .
C9 C8 H8A 125.3 . .
N5 C8 H8A 125.3 . .
C8 C9 N6 106.1(3) . .
C8 C9 H9A 127.0 . .
N6 C9 H9A 127.0 . .
N5 C10 N6 111.4(3) . .
N5 C10 H10A 124.3 . .
N6 C10 H10A 124.3 . .
N6 C11 N7 113.7(3) . .
N6 C11 H11A 108.8 . .
N7 C11 H11A 108.8 . .
N6 C11 H11B 108.8 . .
N7 C11 H11B 108.8 . .
H11A C11 H11B 107.7 . .
N8 C12 N7 111.4(3) . .
N8 C12 H12A 124.3 . .
N7 C12 H12A 124.3 . .
C14 C13 N8 109.3(3) . .
C14 C13 H13A 125.4 . .
N8 C13 H13A 125.4 . .
C13 C14 N7 106.4(3) . .
C13 C14 H14A 126.8 . .
N7 C14 H14A 126.8 . .
O7 C15 C16 119.1(12) . .
Cu2 O1W H1WA 111(4) . .
Cu2 O1W H1WB 119(4) . .
H1WA O1W H1WB 106(6) . .

loop_
_geom_bond_atom_site_label_1
_geom_bond_atom_site_label_2
_geom_bond_distance
_geom_bond_site_symmetry_2
Cu1 N1 1.999(3) 3_655
Cu1 N1 1.999(3) .
Cu1 N8 2.035(3) .
Cu1 N8 2.035(3) 3_655
Cu1 O5 2.394(2) 3_655
Cu1 O5 2.394(2) .
Cu2 N5 2.028(3) 3_545
Cu2 N5 2.028(3) .
Cu2 N4 2.034(3) 1_445
Cu2 N4 2.034(3) 3_655
Cu2 O1W 2.503(3) .
V1 O4 1.636(3) .
V1 O5 1.640(2) .
V1 O6 1.811(2) .
V1 O3 1.819(3) .
V2 O2 1.637(3) .
V2 O1 1.639(3) .
V2 O3 1.805(2) 3_645
V2 O6 1.807(2) .
O3 V2 1.805(2) 3_645
N1 C3 1.308(5) .
N1 C1 1.385(5) .
N2 C3 1.333(5) .
N2 C2 1.383(6) .
N2 C4 1.464(5) .
N3 C7 1.345(5) .
N3 C5 1.362(5) .
N3 C4 1.448(5) .
N4 C7 1.306(4) .
N4 C6 1.370(5) .
N4 Cu2 2.034(3) 1_665
N5 C10 1.310(4) .
N5 C8 1.372(5) .
N6 C10 1.339(4) .
N6 C9 1.370(5) .
N6 C11 1.457(4) .
N7 C12 1.343(4) .
N7 C14 1.368(5) .
N7 C11 1.465(4) .
N8 C12 1.310(4) .
N8 C13 1.382(4) .
C1 C2 1.356(6) .
C1 H1A 0.9300 .
C2 H2A 0.9300 .
C3 H3A 0.9300 .
C4 H4A 0.9700 .
C4 H4B 0.9700 .
C5 C6 1.349(6) .
C5 H5A 0.9300 .
C6 H6A 0.9300 .
C7 H7A 0.9300 .
C8 C9 1.355(5) .
C8 H8A 0.9300 .
C9 H9A 0.9300 .
C10 H10A 0.9300 .
C11 H11A 0.9700 .
C11 H11B 0.9700 .
C12 H12A 0.9300 .
C13 C14 1.351(5) .
C13 H13A 0.9300 .
C14 H14A 0.9300 .
O7 C15 1.416(9) .
C16 C15 1.453(9) .
C16 C15 1.77(2) 3_755
C15 C16 1.77(2) 3_755
O1W H1WA 0.85(2) .
O1W H1WB 0.84(2) .
